data_4036910
loop_
_publ_author_name
'Garc\'ia-Iriepa, Cristina'
'Ernst, Hanna A.'
'Liang, Yu'
'Unterreiner, Andreas-Neil'
'Frutos, Luis Manuel'
'Sampedro, Diego'

_publ_section_title
;
 Study of Model Systems for Bilirubin and Bilin Chromophores:
 Determination and Modification of Thermal and Photochemical Properties.
;
_journal_issue 15
_journal_name_full 'The Journal of organic chemistry'
_journal_page_first 6292
_journal_page_last 6302
_journal_paper_doi 10.1021/acs.joc.6b00892
_journal_volume 81
_journal_year 2016
_chemical_formula_moiety 'C13 H14 N2 O1'
_chemical_formula_sum 'C13 H14 N2 O'
_chemical_formula_weight 214.26
_chemical_name_common CG-12
_space_group_IT_number 15
_space_group_name_Hall '-C 2yc'
_space_group_name_H-M_alt 'C 1 2/c 1'
_symmetry_cell_setting monoclinic
_symmetry_space_group_name_Hall '-C 2yc'
_symmetry_space_group_name_H-M 'C 1 2/c 1'
_atom_sites_solution_hydrogens geom
_atom_sites_solution_primary direct
_atom_sites_solution_secondary difmap
_audit_creation_method SHELXL-97
_cell_angle_alpha 90.00
_cell_angle_beta 106.78(3)
_cell_angle_gamma 90.00
_cell_formula_units_Z 8
_cell_length_a 18.598(5)
_cell_length_b 7.254(5)
_cell_length_c 17.992(14)
_cell_measurement_reflns_used 4889
_cell_measurement_temperature 173(2)
_cell_measurement_theta_max 0
_cell_measurement_theta_min 0.0
_cell_volume 2324(3)
_computing_cell_refinement 'HKL Scalepack (Otwinowski & Minor 1997)'
_computing_data_collection 'Collect (Bruker AXS BV, 1997-2004)'
_computing_data_reduction 'HKL Denzo and Scalepack (Otwinowski & Minor 1997)'
_computing_molecular_graphics 'Ortep-3 for Windows (Farrugia, 1997)'
_computing_publication_material 'WinGX publication routines (Farrugia, 1999)'
_computing_structure_refinement 'SHELXL-97 (Sheldrick, 2008)'
_diffrn_ambient_temperature 173(2)
_diffrn_detector_area_resol_mean 9
_diffrn_measured_fraction_theta_full 0.991
_diffrn_measured_fraction_theta_max 0.991
_diffrn_measurement_device_type KappaCCD
_diffrn_measurement_method 'CCD rotation images, thick slices'
_diffrn_radiation_monochromator graphite
_diffrn_radiation_source 'fine-focus sealed tube'
_diffrn_radiation_type MoK\a
_diffrn_radiation_wavelength 0.71073
_diffrn_reflns_av_R_equivalents 0.0452
_diffrn_reflns_av_sigmaI/netI 0.0553
_diffrn_reflns_limit_h_max 23
_diffrn_reflns_limit_h_min -23
_diffrn_reflns_limit_k_max 9
_diffrn_reflns_limit_k_min 0
_diffrn_reflns_limit_l_max 22
_diffrn_reflns_limit_l_min -23
_diffrn_reflns_number 4877
_diffrn_reflns_theta_full 27.10
_diffrn_reflns_theta_max 27.10
_diffrn_reflns_theta_min 4.33
_exptl_absorpt_coefficient_mu 0.079
_exptl_absorpt_correction_T_max 1.0533
_exptl_absorpt_correction_T_min 0.8951
_exptl_absorpt_correction_type multi-scan
_exptl_absorpt_process_details
;
[c.f. r.h. blessing, acta cryst. (1995), a51, 33-38]
;
_exptl_crystal_colour colorless
_exptl_crystal_density_diffrn 1.225
_exptl_crystal_density_method 'not measured'
_exptl_crystal_description prism
_exptl_crystal_F_000 912
_exptl_crystal_size_max 0.38
_exptl_crystal_size_mid 0.30
_exptl_crystal_size_min 0.25
_refine_diff_density_max 0.179
_refine_diff_density_min -0.151
_refine_diff_density_rms 0.036
_refine_ls_extinction_method none
_refine_ls_goodness_of_fit_ref 0.998
_refine_ls_hydrogen_treatment mixed
_refine_ls_matrix_type full
_refine_ls_number_parameters 151
_refine_ls_number_reflns 2541
_refine_ls_number_restraints 0
_refine_ls_restrained_S_all 0.998
_refine_ls_R_factor_all 0.0878
_refine_ls_R_factor_gt 0.0505
_refine_ls_shift/su_max 0.000
_refine_ls_shift/su_mean 0.000
_refine_ls_structure_factor_coef Fsqd
_refine_ls_weighting_details 'calc w=1/[\s^2^(Fo^2^)+(0.0556P)^2^+1.3086P] where P=(Fo^2^+2Fc^2^)/3'
_refine_ls_weighting_scheme calc
_refine_ls_wR_factor_gt 0.1099
_refine_ls_wR_factor_ref 0.1253
_reflns_number_gt 1721
_reflns_number_total 2541
_reflns_threshold_expression >2\s(I)
_cod_data_source_file jo6b00892_si_002.cif
_cod_data_source_block import
_cod_original_sg_symbol_H-M C2/c
_cod_original_formula_sum 'C13 H14 N2 O1'
_cod_database_code 4036910

loop_
_symmetry_equiv_pos_as_xyz
'x, y, z'
'-x, y, -z+1/2'
'x+1/2, y+1/2, z'
'-x+1/2, y+1/2, -z+1/2'
'-x, -y, -z'
'x, -y, z-1/2'
'-x+1/2, -y+1/2, -z'
'x+1/2, -y+1/2, z-1/2'

loop_
_atom_site_label
_atom_site_type_symbol
_atom_site_fract_x
_atom_site_fract_y
_atom_site_fract_z
_atom_site_U_iso_or_equiv
_atom_site_adp_type
_atom_site_occupancy
_atom_site_symmetry_multiplicity
_atom_site_calc_flag
_atom_site_refinement_flags
O1 O 0.17204(7) -0.20712(18) -0.08155(8) 0.0472(4) Uani 1 1 d .
N1 N 0.21396(8) -0.0193(2) 0.02619(8) 0.0331(4) Uani 1 1 d .
N2 N 0.40060(9) 0.0854(2) 0.31897(9) 0.0427(4) Uani 1 1 d .
C1 C 0.16678(9) -0.0671(2) -0.04476(10) 0.0338(4) Uani 1 1 d .
C2 C 0.10924(9) 0.0792(2) -0.06771(10) 0.0308(4) Uani 1 1 d .
C3 C 0.12500(9) 0.2075(2) -0.01148(10) 0.0303(4) Uani 1 1 d .
C4 C 0.19209(9) 0.1483(2) 0.05064(10) 0.0300(4) Uani 1 1 d .
C5 C 0.22222(10) 0.2388(2) 0.11760(10) 0.0339(4) Uani 1 1 d .
H5 H 0.1995 0.3507 0.1223 0.041 Uiso 1 1 calc R
C6 C 0.28522(9) 0.1877(2) 0.18402(10) 0.0309(4) Uani 1 1 d .
C7 C 0.28923(11) 0.2576(3) 0.25721(11) 0.0431(5) Uani 1 1 d .
H7 H 0.2531 0.3406 0.2630 0.052 Uiso 1 1 calc R
C8 C 0.34654(12) 0.2041(3) 0.32104(11) 0.0474(5) Uani 1 1 d .
H8 H 0.3475 0.2543 0.3689 0.057 Uiso 1 1 calc R
C9 C 0.39711(9) 0.0212(3) 0.24852(11) 0.0375(4) Uani 1 1 d .
H9 H 0.4341 -0.0615 0.2447 0.045 Uiso 1 1 calc R
C10 C 0.34295(9) 0.0678(2) 0.18094(10) 0.0324(4) Uani 1 1 d .
H10 H 0.3449 0.0198 0.1336 0.039 Uiso 1 1 calc R
C11 C 0.08411(10) 0.3835(3) -0.00789(11) 0.0391(5) Uani 1 1 d .
H11A H 0.0406 0.3915 -0.0522 0.059 Uiso 1 1 calc R
H11B H 0.1167 0.4861 -0.0080 0.059 Uiso 1 1 calc R
H11C H 0.0689 0.3856 0.0387 0.059 Uiso 1 1 calc R
C12 C 0.04588(9) 0.0646(3) -0.14064(10) 0.0364(4) Uani 1 1 d .
H12A H 0.0654 0.0280 -0.1829 0.044 Uiso 1 1 calc R
H12B H 0.0224 0.1844 -0.1532 0.044 Uiso 1 1 calc R
C13 C -0.01265(11) -0.0747(3) -0.13286(13) 0.0546(6) Uani 1 1 d .
H13A H -0.0330 -0.0370 -0.0919 0.082 Uiso 1 1 calc R
H13B H 0.0104 -0.1937 -0.1209 0.082 Uiso 1 1 calc R
H13C H -0.0522 -0.0812 -0.1808 0.082 Uiso 1 1 calc R
H1 H 0.2500(11) -0.094(3) 0.0493(12) 0.047(6) Uiso 1 1 d .

loop_
_atom_site_aniso_label
_atom_site_aniso_U_11
_atom_site_aniso_U_22
_atom_site_aniso_U_33
_atom_site_aniso_U_23
_atom_site_aniso_U_13
_atom_site_aniso_U_12
O1 0.0527(8) 0.0345(8) 0.0444(8) -0.0079(6) -0.0019(6) 0.0151(6)
N1 0.0341(8) 0.0290(8) 0.0324(8) 0.0012(6) 0.0036(6) 0.0093(7)
N2 0.0409(9) 0.0456(10) 0.0370(9) 0.0020(8) 0.0039(7) -0.0054(8)
C1 0.0363(10) 0.0297(10) 0.0338(10) 0.0010(8) 0.0073(7) 0.0027(7)
C2 0.0305(9) 0.0302(9) 0.0319(9) 0.0052(8) 0.0095(7) 0.0033(7)
C3 0.0297(9) 0.0301(9) 0.0318(9) 0.0059(7) 0.0100(7) 0.0050(7)
C4 0.0325(9) 0.0267(9) 0.0332(9) 0.0041(7) 0.0132(7) 0.0046(7)
C5 0.0383(10) 0.0295(9) 0.0352(10) 0.0012(8) 0.0126(8) 0.0073(7)
C6 0.0339(9) 0.0262(9) 0.0327(9) 0.0018(7) 0.0096(7) -0.0020(7)
C7 0.0486(11) 0.0405(11) 0.0385(11) -0.0074(9) 0.0096(9) 0.0089(9)
C8 0.0568(13) 0.0504(12) 0.0325(11) -0.0082(9) 0.0087(9) -0.0006(10)
C9 0.0296(9) 0.0403(11) 0.0414(11) 0.0020(8) 0.0085(8) -0.0004(8)
C10 0.0309(9) 0.0351(10) 0.0322(9) -0.0022(8) 0.0108(7) -0.0029(7)
C11 0.0433(10) 0.0382(11) 0.0357(10) 0.0025(8) 0.0113(8) 0.0156(8)
C12 0.0369(10) 0.0353(10) 0.0335(10) 0.0021(8) 0.0048(7) 0.0057(8)
C13 0.0490(12) 0.0539(13) 0.0515(13) 0.0061(11) -0.0005(9) -0.0100(10)

loop_
_atom_type_symbol
_atom_type_description
_atom_type_scat_dispersion_real
_atom_type_scat_dispersion_imag
_atom_type_scat_source
C C 0.0033 0.0016 'International Tables Vol C Tables 4.2.6.8 and 6.1.1.4'
H H 0.0000 0.0000 'International Tables Vol C Tables 4.2.6.8 and 6.1.1.4'
N N 0.0061 0.0033 'International Tables Vol C Tables 4.2.6.8 and 6.1.1.4'
O O 0.0106 0.0060 'International Tables Vol C Tables 4.2.6.8 and 6.1.1.4'

loop_
_geom_angle_atom_site_label_1
_geom_angle_atom_site_label_2
_geom_angle_atom_site_label_3
_geom_angle
C1 N1 C4 110.40(15)
C1 N1 H1 119.0(14)
C4 N1 H1 130.5(14)
C8 N2 C9 114.96(16)
O1 C1 N1 125.53(16)
O1 C1 C2 127.24(16)
N1 C1 C2 107.23(15)
C3 C2 C1 107.68(15)
C3 C2 C12 131.04(16)
C1 C2 C12 121.23(15)
C2 C3 C4 108.77(14)
C2 C3 C11 128.32(16)
C4 C3 C11 122.91(16)
C5 C4 N1 128.68(16)
C5 C4 C3 125.36(16)
N1 C4 C3 105.91(15)
C4 C5 C6 129.67(16)
C4 C5 H5 115.2
C6 C5 H5 115.2
C7 C6 C10 115.64(16)
C7 C6 C5 119.52(16)
C10 C6 C5 124.82(16)
C8 C7 C6 120.17(18)
C8 C7 H7 119.9
C6 C7 H7 119.9
N2 C8 C7 124.56(18)
N2 C8 H8 117.7
C7 C8 H8 117.7
N2 C9 C10 125.09(17)
N2 C9 H9 117.5
C10 C9 H9 117.5
C9 C10 C6 119.53(16)
C9 C10 H10 120.2
C6 C10 H10 120.2
C3 C11 H11A 109.5
C3 C11 H11B 109.5
H11A C11 H11B 109.5
C3 C11 H11C 109.5
H11A C11 H11C 109.5
H11B C11 H11C 109.5
C2 C12 C13 111.75(15)
C2 C12 H12A 109.3
C13 C12 H12A 109.3
C2 C12 H12B 109.3
C13 C12 H12B 109.3
H12A C12 H12B 107.9
C12 C13 H13A 109.5
C12 C13 H13B 109.5
H13A C13 H13B 109.5
C12 C13 H13C 109.5
H13A C13 H13C 109.5
H13B C13 H13C 109.5

loop_
_geom_bond_atom_site_label_1
_geom_bond_atom_site_label_2
_geom_bond_distance
O1 C1 1.232(2)
N1 C1 1.369(2)
N1 C4 1.393(2)
N1 H1 0.87(2)
N2 C8 1.332(2)
N2 C9 1.335(2)
C1 C2 1.479(2)
C2 C3 1.343(2)
C2 C12 1.493(2)
C3 C4 1.478(2)
C3 C11 1.497(2)
C4 C5 1.344(2)
C5 C6 1.459(2)
C5 H5 0.9300
C6 C7 1.393(2)
C6 C10 1.395(2)
C7 C8 1.378(3)
C7 H7 0.9300
C8 H8 0.9300
C9 C10 1.379(2)
C9 H9 0.9300
C10 H10 0.9300
C11 H11A 0.9600
C11 H11B 0.9600
C11 H11C 0.9600
C12 C13 1.521(3)
C12 H12A 0.9700
C12 H12B 0.9700
C13 H13A 0.9600
C13 H13B 0.9600
C13 H13C 0.9600

loop_
_geom_torsion_atom_site_label_1
_geom_torsion_atom_site_label_2
_geom_torsion_atom_site_label_3
_geom_torsion_atom_site_label_4
_geom_torsion
C4 N1 C1 O1 179.48(17)
C4 N1 C1 C2 -0.84(18)
O1 C1 C2 C3 -179.09(18)
N1 C1 C2 C3 1.24(18)
O1 C1 C2 C12 3.3(3)
N1 C1 C2 C12 -176.39(15)
C1 C2 C3 C4 -1.13(18)
C12 C2 C3 C4 176.18(16)
C1 C2 C3 C11 179.15(16)
C12 C2 C3 C11 -3.6(3)
C1 N1 C4 C5 177.75(17)
C1 N1 C4 C3 0.17(18)
C2 C3 C4 C5 -177.04(16)
C11 C3 C4 C5 2.7(3)
C2 C3 C4 N1 0.64(18)
C11 C3 C4 N1 -179.62(15)
N1 C4 C5 C6 -0.9(3)
C3 C4 C5 C6 176.19(16)
C4 C5 C6 C7 -154.67(19)
C4 C5 C6 C10 23.9(3)
C10 C6 C7 C8 -1.6(3)
C5 C6 C7 C8 177.08(18)
C9 N2 C8 C7 1.4(3)
C6 C7 C8 N2 -0.4(3)
C8 N2 C9 C10 -0.4(3)
N2 C9 C10 C6 -1.6(3)
C7 C6 C10 C9 2.5(2)
C5 C6 C10 C9 -176.08(16)
C3 C2 C12 C13 -102.7(2)
C1 C2 C12 C13 74.3(2)
